data_7703106
loop_
_publ_author_name
'Deka, Hemanta'
'Kumar, Ankit'
'Patra, Soumyadip'
'Awasthi, Mahendra Kumar'
'Singh, Sanjay Kumar'

_publ_section_title
;
 Synthesis, structure and catalytic activity of manganese(ii) complexes
 derived from bis(imidazole)methane-based ligands.
;
_journal_issue 3
_journal_name_full 'Dalton transactions (Cambridge, England : 2003)'
_journal_page_first 757
_journal_page_last 763
_journal_paper_doi 10.1039/c9dt03886h
_journal_volume 49
_journal_year 2020
_chemical_formula_sum 'C24 H32 Mn N4 O5'
_chemical_formula_weight 511.48
_space_group_IT_number 2
_space_group_name_Hall '-P 1'
_space_group_name_H-M_alt 'P -1'
_symmetry_cell_setting triclinic
_symmetry_space_group_name_H-M 'P -1'
_atom_sites_solution_hydrogens geom
_atom_sites_solution_primary direct
_atom_sites_solution_secondary difmap
_audit_creation_method SHELXL-97
_audit_update_record
;
2019-07-10 deposited with the CCDC.	2019-12-09 downloaded from the CCDC.
;
_cell_angle_alpha 82.388(5)
_cell_angle_beta 75.759(5)
_cell_angle_gamma 67.089(5)
_cell_formula_units_Z 2
_cell_length_a 9.1830(5)
_cell_length_b 9.2736(5)
_cell_length_c 16.6245(10)
_cell_measurement_reflns_used 5179
_cell_measurement_temperature 293(2)
_cell_measurement_theta_max 27.7500
_cell_measurement_theta_min 3.4380
_cell_volume 1262.91(13)
_computing_structure_refinement 'SHELXL-97 (Sheldrick, 1997)'
_computing_structure_solution 'SHELXS-97 (Sheldrick, 1990)'
_diffrn_ambient_temperature 293(2)
_diffrn_measured_fraction_theta_full 0.998
_diffrn_measured_fraction_theta_max 0.998
_diffrn_measurement_device_type 'OXFORD DIFFRACTION SUPER NOVA'
_diffrn_radiation_monochromator graphite
_diffrn_radiation_source 'fine-focus sealed tube'
_diffrn_radiation_type MoK\a
_diffrn_radiation_wavelength 0.71073
_diffrn_reflns_av_R_equivalents 0.0281
_diffrn_reflns_av_sigmaI/netI 0.0388
_diffrn_reflns_limit_h_max 11
_diffrn_reflns_limit_h_min -10
_diffrn_reflns_limit_k_max 10
_diffrn_reflns_limit_k_min -11
_diffrn_reflns_limit_l_max 19
_diffrn_reflns_limit_l_min -19
_diffrn_reflns_number 9308
_diffrn_reflns_theta_full 25.24
_diffrn_reflns_theta_max 25.24
_diffrn_reflns_theta_min 3.00
_exptl_absorpt_coefficient_mu 0.563
_exptl_absorpt_correction_T_max 1.00000
_exptl_absorpt_correction_T_min 0.75354
_exptl_absorpt_correction_type multi-scan
_exptl_crystal_colour colourless
_exptl_crystal_density_diffrn 1.345
_exptl_crystal_density_method 'not measured'
_exptl_crystal_description block
_exptl_crystal_F_000 538
_exptl_crystal_size_max 0.330
_exptl_crystal_size_mid 0.260
_exptl_crystal_size_min 0.210
_refine_diff_density_max 0.572
_refine_diff_density_min -0.335
_refine_diff_density_rms 0.053
_refine_ls_extinction_method none
_refine_ls_goodness_of_fit_ref 0.903
_refine_ls_hydrogen_treatment mixed
_refine_ls_matrix_type full
_refine_ls_number_parameters 314
_refine_ls_number_reflns 4547
_refine_ls_number_restraints 0
_refine_ls_restrained_S_all 0.903
_refine_ls_R_factor_all 0.0546
_refine_ls_R_factor_gt 0.0469
_refine_ls_shift/su_max 0.000
_refine_ls_shift/su_mean 0.000
_refine_ls_structure_factor_coef Fsqd
_refine_ls_weighting_details 'calc w=1/[\s^2^(Fo^2^)+(0.1000P)^2^+0.9863P] where P=(Fo^2^+2Fc^2^)/3'
_refine_ls_weighting_scheme calc
_refine_ls_wR_factor_gt 0.1413
_refine_ls_wR_factor_ref 0.1523
_reflns_number_gt 3909
_reflns_number_total 4547
_reflns_threshold_expression >2sigma(I)
_cod_data_source_file c9dt03886h2.cif
_cod_data_source_block '[Mn]-2'
_cod_depositor_comments 'Adding full bibliography for 7703105--7703106.cif.'
_cod_original_cell_volume 1262.91(12)
_cod_database_code 7703106

loop_
_symmetry_equiv_pos_as_xyz
'x, y, z'
'-x, -y, -z'

loop_
_atom_site_label
_atom_site_type_symbol
_atom_site_fract_x
_atom_site_fract_y
_atom_site_fract_z
_atom_site_U_iso_or_equiv
_atom_site_adp_type
_atom_site_occupancy
_atom_site_symmetry_multiplicity
_atom_site_calc_flag
_atom_site_refinement_flags
O2 O 0.2614(2) 0.7230(3) 0.76955(14) 0.0547(6) Uani 1 1 d .
N2 N 0.9310(3) 0.8309(3) 0.76123(16) 0.0493(6) Uani 1 1 d .
H2N H 1.0320 0.8007 0.7617 0.059 Uiso 1 1 calc R
O1 O 0.4410(2) 0.6480(3) 0.84672(14) 0.0556(6) Uani 1 1 d .
O5 O 0.5555(4) 1.2064(3) 0.90149(16) 0.0729(8) Uani 1 1 d .
N4 N 0.3296(3) 1.1681(3) 0.58393(14) 0.0423(5) Uani 1 1 d .
H4N H 0.2860 1.2185 0.5433 0.051 Uiso 1 1 calc R
N1 N 0.6964(3) 0.8213(3) 0.76152(15) 0.0406(5) Uani 1 1 d .
N3 N 0.4218(3) 0.9769(3) 0.67279(14) 0.0366(5) Uani 1 1 d .
C8 C 0.5170(3) 1.1101(3) 0.76245(16) 0.0368(6) Uani 1 1 d .
H8 H 0.5377 1.2075 0.7560 0.044 Uiso 1 1 calc R
C11 C 0.3518(3) 1.0186(3) 0.60803(17) 0.0390(6) Uani 1 1 d .
O3 O 0.6510(3) 0.5322(3) 0.67283(17) 0.0682(7) Uani 1 1 d .
C18 C 0.3988(4) 1.1156(3) 0.84645(17) 0.0432(7) Uani 1 1 d .
C3 C 0.7278(4) 0.5465(4) 0.6004(2) 0.0502(7) Uani 1 1 d .
C10 C 0.3885(3) 1.2276(3) 0.63539(16) 0.0386(6) Uani 1 1 d .
C23 C 0.4267(4) 1.1632(3) 0.9164(2) 0.0554(8) Uani 1 1 d .
O4 O 0.7199(4) 0.6740(3) 0.56630(18) 0.0868(9) Uani 1 1 d .
C7 C 0.6789(3) 0.9774(3) 0.76089(16) 0.0370(6) Uani 1 1 d .
C17 C 0.3859(4) 1.3901(4) 0.6236(2) 0.0549(8) Uani 1 1 d .
H17A H 0.4257 1.4113 0.6672 0.082 Uiso 1 1 calc R
H17B H 0.2770 1.4626 0.6250 0.082 Uiso 1 1 calc R
H17C H 0.4534 1.4014 0.5709 0.082 Uiso 1 1 calc R
C6 C 0.8244(4) 0.9840(4) 0.76022(19) 0.0459(7) Uani 1 1 d .
C15 C 0.3046(4) 0.9133(4) 0.5672(2) 0.0539(8) Uani 1 1 d .
H15B H 0.4022 0.8287 0.5427 0.065 Uiso 1 1 calc R
H15A H 0.2405 0.8669 0.6096 0.065 Uiso 1 1 calc R
C1 C 0.3075(3) 0.6576(3) 0.83507(18) 0.0426(6) Uani 1 1 d .
C5 C 0.8512(3) 0.7368(3) 0.76143(19) 0.0464(7) Uani 1 1 d .
C9 C 0.4446(3) 1.1093(3) 0.69030(16) 0.0349(6) Uani 1 1 d .
C19 C 0.2640(4) 1.0773(4) 0.8567(2) 0.0536(8) Uani 1 1 d .
H19 H 0.2421 1.0484 0.8108 0.064 Uiso 1 1 calc R
C2 C 0.2062(4) 0.5889(5) 0.8998(2) 0.0641(9) Uani 1 1 d .
H2B H 0.2258 0.4852 0.8853 0.096 Uiso 1 1 calc R
H2C H 0.0940 0.6531 0.9033 0.096 Uiso 1 1 calc R
H2A H 0.2335 0.5843 0.9525 0.096 Uiso 1 1 calc R
C22 C 0.3214(6) 1.1648(4) 0.9941(2) 0.0736(13) Uani 1 1 d .
H16 H 0.3405 1.1938 1.0408 0.088 Uiso 1 1 calc R
C20 C 0.1603(5) 1.0808(5) 0.9334(2) 0.0746(11) Uani 1 1 d .
H18 H 0.0705 1.0540 0.9388 0.090 Uiso 1 1 calc R
C4 C 0.8373(5) 0.3978(5) 0.5567(3) 0.0811(12) Uani 1 1 d .
H4B H 0.8970 0.4230 0.5045 0.122 Uiso 1 1 calc R
H4C H 0.7734 0.3433 0.5473 0.122 Uiso 1 1 calc R
H4A H 0.9112 0.3325 0.5906 0.122 Uiso 1 1 calc R
C12 C 0.9305(4) 0.5621(4) 0.7644(3) 0.0665(10) Uani 1 1 d .
H12B H 0.9140 0.5218 0.7178 0.080 Uiso 1 1 calc R
H12A H 1.0461 0.5333 0.7583 0.080 Uiso 1 1 calc R
C13 C 0.8685(5) 0.4882(5) 0.8418(3) 0.0881(14) Uani 1 1 d .
H13A H 0.8772 0.5331 0.8884 0.132 Uiso 1 1 calc R
H13B H 0.9308 0.3777 0.8424 0.132 Uiso 1 1 calc R
H13C H 0.7572 0.5056 0.8450 0.132 Uiso 1 1 calc R
C24 C 0.5799(7) 1.2714(5) 0.9688(3) 0.0973(17) Uani 1 1 d .
H20A H 0.4885 1.3655 0.9853 0.146 Uiso 1 1 calc R
H20B H 0.6760 1.2952 0.9509 0.146 Uiso 1 1 calc R
H20C H 0.5914 1.1968 1.0149 0.146 Uiso 1 1 calc R
C21 C 0.1911(6) 1.1237(5) 1.0007(2) 0.0842(14) Uani 1 1 d .
H17 H 0.1222 1.1251 1.0522 0.101 Uiso 1 1 calc R
C14 C 0.8759(5) 1.1176(5) 0.7612(3) 0.0740(11) Uani 1 1 d .
H14A H 0.7896 1.2144 0.7526 0.111 Uiso 1 1 calc R
H14B H 0.9696 1.1075 0.7177 0.111 Uiso 1 1 calc R
H14C H 0.9016 1.1170 0.8139 0.111 Uiso 1 1 calc R
C16 C 0.2118(6) 0.9909(5) 0.5020(3) 0.0912(15) Uani 1 1 d .
H16C H 0.1090 1.0666 0.5266 0.137 Uiso 1 1 calc R
H16B H 0.1950 0.9138 0.4759 0.137 Uiso 1 1 calc R
H16A H 0.2710 1.0425 0.4612 0.137 Uiso 1 1 calc R
Mn1 Mn 0.52259(5) 0.74602(5) 0.72860(3) 0.04059(18) Uani 1 1 d .

loop_
_atom_site_aniso_label
_atom_site_aniso_U_11
_atom_site_aniso_U_22
_atom_site_aniso_U_33
_atom_site_aniso_U_23
_atom_site_aniso_U_13
_atom_site_aniso_U_12
O2 0.0492(12) 0.0631(14) 0.0580(13) 0.0125(11) -0.0215(10) -0.0261(10)
N2 0.0401(12) 0.0576(16) 0.0563(15) 0.0000(12) -0.0209(11) -0.0189(12)
O1 0.0462(11) 0.0752(15) 0.0539(13) 0.0021(11) -0.0167(10) -0.0294(11)
O5 0.118(2) 0.0605(15) 0.0582(15) -0.0110(12) -0.0461(15) -0.0335(15)
N4 0.0494(13) 0.0438(13) 0.0384(13) 0.0007(10) -0.0210(10) -0.0162(11)
N1 0.0401(12) 0.0374(12) 0.0482(14) -0.0055(10) -0.0163(10) -0.0131(10)
N3 0.0385(11) 0.0377(12) 0.0374(12) -0.0048(9) -0.0107(9) -0.0155(9)
C8 0.0468(14) 0.0329(13) 0.0363(14) -0.0012(11) -0.0163(11) -0.0162(11)
C11 0.0405(14) 0.0385(14) 0.0404(15) -0.0050(11) -0.0113(11) -0.0147(11)
O3 0.0743(16) 0.0667(16) 0.0661(16) -0.0230(13) 0.0041(13) -0.0340(13)
C18 0.0552(16) 0.0321(14) 0.0340(14) -0.0036(11) -0.0151(12) -0.0034(12)
C3 0.0550(17) 0.0426(17) 0.0544(19) -0.0090(14) -0.0258(15) -0.0089(13)
C10 0.0445(14) 0.0399(15) 0.0347(14) -0.0012(11) -0.0131(11) -0.0166(12)
C23 0.079(2) 0.0331(15) 0.0456(18) -0.0065(13) -0.0268(16) -0.0023(15)
O4 0.142(3) 0.0489(15) 0.0681(17) 0.0090(13) -0.0513(18) -0.0193(16)
C7 0.0432(14) 0.0395(14) 0.0340(13) -0.0010(11) -0.0140(11) -0.0179(11)
C17 0.078(2) 0.0434(17) 0.0544(19) 0.0072(14) -0.0279(16) -0.0291(16)
C6 0.0493(16) 0.0512(17) 0.0461(16) 0.0076(13) -0.0214(13) -0.0244(14)
C15 0.0596(18) 0.0537(18) 0.060(2) -0.0116(15) -0.0232(15) -0.0236(15)
C1 0.0400(14) 0.0383(15) 0.0483(17) -0.0043(12) -0.0110(12) -0.0117(11)
C5 0.0435(15) 0.0445(16) 0.0502(17) -0.0068(13) -0.0160(13) -0.0101(12)
C9 0.0381(13) 0.0362(14) 0.0325(13) -0.0041(10) -0.0099(10) -0.0138(11)
C19 0.0506(17) 0.0564(19) 0.0424(17) -0.0025(14) -0.0065(13) -0.0097(14)
C2 0.0521(18) 0.072(2) 0.067(2) 0.0160(18) -0.0136(16) -0.0274(17)
C22 0.110(3) 0.0471(19) 0.0353(18) -0.0112(14) -0.0244(19) 0.010(2)
C20 0.063(2) 0.082(3) 0.052(2) 0.0067(19) 0.0010(16) -0.0082(19)
C4 0.095(3) 0.056(2) 0.073(3) -0.0201(19) -0.009(2) -0.006(2)
C12 0.0583(19) 0.053(2) 0.091(3) -0.0176(19) -0.0362(19) -0.0064(16)
C13 0.077(3) 0.051(2) 0.134(4) 0.009(2) -0.029(3) -0.022(2)
C24 0.149(4) 0.067(3) 0.093(3) -0.024(2) -0.080(3) -0.019(3)
C21 0.080(3) 0.079(3) 0.047(2) 0.0004(19) 0.0028(19) 0.009(2)
C14 0.079(2) 0.069(2) 0.101(3) 0.020(2) -0.047(2) -0.047(2)
C16 0.106(3) 0.068(3) 0.123(4) -0.015(3) -0.074(3) -0.025(2)
Mn1 0.0439(3) 0.0350(3) 0.0482(3) -0.00038(18) -0.01613(19) -0.01680(19)

loop_
_atom_type_symbol
_atom_type_description
_atom_type_scat_dispersion_real
_atom_type_scat_dispersion_imag
_atom_type_scat_source
C C 0.0033 0.0016 'International Tables Vol C Tables 4.2.6.8 and 6.1.1.4'
H H 0.0000 0.0000 'International Tables Vol C Tables 4.2.6.8 and 6.1.1.4'
N N 0.0061 0.0033 'International Tables Vol C Tables 4.2.6.8 and 6.1.1.4'
O O 0.0106 0.0060 'International Tables Vol C Tables 4.2.6.8 and 6.1.1.4'
Mn Mn 0.3368 0.7283 'International Tables Vol C Tables 4.2.6.8 and 6.1.1.4'

loop_
_geom_angle_atom_site_label_1
_geom_angle_atom_site_label_2
_geom_angle_atom_site_label_3
_geom_angle
C5 N2 C6 108.6(2)
C1 O1 Mn1 97.60(18)
C23 O5 C24 117.4(3)
C11 N4 C10 108.6(2)
C5 N1 C7 106.2(2)
C5 N1 Mn1 127.34(19)
C7 N1 Mn1 123.77(17)
C11 N3 C9 106.0(2)
C11 N3 Mn1 128.60(18)
C9 N3 Mn1 124.59(17)
C9 C8 C7 112.5(2)
C9 C8 C18 112.3(2)
C7 C8 C18 112.1(2)
N3 C11 N4 110.4(2)
N3 C11 C15 124.9(3)
N4 C11 C15 124.7(3)
C3 O3 Mn1 112.4(2)
C19 C18 C23 118.0(3)
C19 C18 C8 122.9(2)
C23 C18 C8 119.1(3)
O4 C3 O3 122.8(3)
O4 C3 C4 120.2(4)
O3 C3 C4 117.0(3)
C9 C10 N4 105.7(2)
C9 C10 C17 132.3(3)
N4 C10 C17 122.0(2)
O5 C23 C22 125.3(3)
O5 C23 C18 115.1(3)
C22 C23 C18 119.6(4)
C6 C7 N1 109.1(2)
C6 C7 C8 129.1(3)
N1 C7 C8 121.8(2)
C7 C6 N2 105.8(3)
C7 C6 C14 132.4(3)
N2 C6 C14 121.7(3)
C16 C15 C11 115.0(3)
O1 C1 O2 120.4(3)
O1 C1 C2 118.7(3)
O2 C1 C2 120.9(3)
N1 C5 N2 110.2(3)
N1 C5 C12 127.1(3)
N2 C5 C12 122.6(3)
C10 C9 N3 109.3(2)
C10 C9 C8 128.7(2)
N3 C9 C8 122.0(2)
C18 C19 C20 121.9(3)
C21 C22 C23 119.8(3)
C21 C20 C19 119.3(4)
C13 C12 C5 113.2(3)
C20 C21 C22 121.4(4)
O3 Mn1 O1 95.23(10)
O3 Mn1 N3 129.62(10)
O1 Mn1 N3 130.20(9)
O3 Mn1 N1 107.47(9)
O1 Mn1 N1 99.14(9)
N3 Mn1 N1 87.92(8)

loop_
_geom_bond_atom_site_label_1
_geom_bond_atom_site_label_2
_geom_bond_distance
O2 C1 1.259(4)
N2 C5 1.339(4)
N2 C6 1.376(4)
O1 C1 1.255(3)
O1 Mn1 2.139(2)
O5 C23 1.350(5)
O5 C24 1.439(4)
N4 C11 1.340(4)
N4 C10 1.384(3)
N1 C5 1.329(4)
N1 C7 1.392(3)
N1 Mn1 2.176(2)
N3 C11 1.326(3)
N3 C9 1.401(3)
N3 Mn1 2.158(2)
C8 C9 1.510(3)
C8 C7 1.513(4)
C8 C18 1.537(4)
C11 C15 1.501(4)
O3 C3 1.255(4)
O3 Mn1 2.076(2)
C18 C19 1.382(5)
C18 C23 1.408(4)
C3 O4 1.226(4)
C3 C4 1.505(5)
C10 C9 1.352(4)
C10 C17 1.485(4)
C23 C22 1.408(5)
C7 C6 1.358(4)
C6 C14 1.492(4)
C15 C16 1.479(5)
C1 C2 1.489(4)
C5 C12 1.495(4)
C19 C20 1.387(5)
C22 C21 1.367(7)
C20 C21 1.360(6)
C12 C13 1.469(6)
